data_1505611
loop_
_publ_author_name
'Li, Liangchun'
'Xiang, Junfeng'
'Xu, Caihong'

_publ_section_title
;
 Synthesis of novel ladder bis-silicon-bridged p-terphenyls.
;
_journal_issue 23
_journal_name_full 'Organic letters'
_journal_page_first 4877
_journal_page_last 4879
_journal_paper_doi 10.1021/ol702215m
_journal_volume 9
_journal_year 2007
_chemical_formula_moiety 'C42 H30 Si2'
_chemical_formula_sum 'C42 H30 Si2'
_chemical_formula_weight 590.84
_chemical_name_systematic
; 
 ? 
;
_space_group_IT_number 2
_symmetry_cell_setting triclinic
_symmetry_space_group_name_Hall '-P 1'
_symmetry_space_group_name_H-M 'P -1'
_atom_sites_solution_hydrogens geom
_atom_sites_solution_primary direct
_atom_sites_solution_secondary difmap
_audit_creation_method SHELXL-97
_cell_angle_alpha 84.719(10)
_cell_angle_beta 79.763(10)
_cell_angle_gamma 63.414(7)
_cell_formula_units_Z 1
_cell_length_a 8.74170(10)
_cell_length_b 9.60980(10)
_cell_length_c 10.6450(5)
_cell_measurement_reflns_used 1885
_cell_measurement_temperature 113(2)
_cell_measurement_theta_max 25.0
_cell_measurement_theta_min 2.6
_cell_volume 786.88(7)
_computing_cell_refinement CrystalClear
_computing_data_collection CrystalClear
_computing_data_reduction CrystalClear
_computing_publication_material 'CrystalStructure 3.7.0'
_computing_structure_refinement 'SHELXL-97 (Sheldrick, 1997)'
_computing_structure_solution 'SHELXS-97 (Sheldrick, 1990)'
_diffrn_ambient_temperature 113(2)
_diffrn_detector_area_resol_mean 7.31
_diffrn_measured_fraction_theta_full 0.992
_diffrn_measured_fraction_theta_max 0.992
_diffrn_measurement_device_type 'Rigaku Saturn'
_diffrn_measurement_method \w
_diffrn_radiation_monochromator confocal
_diffrn_radiation_source 'rotating anode'
_diffrn_radiation_type MoK\a
_diffrn_radiation_wavelength 0.71070
_diffrn_reflns_av_R_equivalents 0.0293
_diffrn_reflns_av_sigmaI/netI 0.0386
_diffrn_reflns_limit_h_max 11
_diffrn_reflns_limit_h_min -11
_diffrn_reflns_limit_k_max 12
_diffrn_reflns_limit_k_min -12
_diffrn_reflns_limit_l_max 13
_diffrn_reflns_limit_l_min -14
_diffrn_reflns_number 9931
_diffrn_reflns_theta_full 27.87
_diffrn_reflns_theta_max 27.87
_diffrn_reflns_theta_min 1.94
_exptl_absorpt_coefficient_mu 0.143
_exptl_absorpt_correction_T_max 0.9748
_exptl_absorpt_correction_T_min 0.9558
_exptl_absorpt_correction_type multi-scan
_exptl_absorpt_process_details 'Jacobson, R. (1998) Private communication'
_exptl_crystal_colour colorless
_exptl_crystal_density_diffrn 1.247
_exptl_crystal_density_method 'not measured'
_exptl_crystal_description prism
_exptl_crystal_F_000 310
_exptl_crystal_size_max 0.32
_exptl_crystal_size_mid 0.20
_exptl_crystal_size_min 0.18
_refine_diff_density_max 0.369
_refine_diff_density_min -0.237
_refine_diff_density_rms 0.047
_refine_ls_extinction_method none
_refine_ls_goodness_of_fit_ref 1.090
_refine_ls_hydrogen_treatment constr
_refine_ls_matrix_type full
_refine_ls_number_parameters 199
_refine_ls_number_reflns 3727
_refine_ls_number_restraints 0
_refine_ls_restrained_S_all 1.090
_refine_ls_R_factor_all 0.0480
_refine_ls_R_factor_gt 0.0385
_refine_ls_shift/su_max 0.001
_refine_ls_shift/su_mean 0.000
_refine_ls_structure_factor_coef Fsqd
_refine_ls_weighting_details 'calc w=1/[\s^2^(Fo^2^)+(0.0493P)^2^+0.1716P] where P=(Fo^2^+2Fc^2^)/3'
_refine_ls_weighting_scheme calc
_refine_ls_wR_factor_gt 0.0956
_refine_ls_wR_factor_ref 0.1004
_reflns_number_gt 3037
_reflns_number_total 3727
_reflns_threshold_expression >2sigma(I)
_cod_data_source_file ol702215m-file003.cif
_cod_data_source_block shelxl
_cod_original_cell_volume 786.88(4)
_cod_database_code 1505611

loop_
_symmetry_equiv_pos_as_xyz
'x, y, z'
'-x, -y, -z'

loop_
_atom_site_label
_atom_site_type_symbol
_atom_site_fract_x
_atom_site_fract_y
_atom_site_fract_z
_atom_site_U_iso_or_equiv
_atom_site_adp_type
_atom_site_occupancy
_atom_site_symmetry_multiplicity
_atom_site_calc_flag
_atom_site_refinement_flags
Si1 Si 0.32898(5) 0.78876(4) 0.79061(3) 0.01546(11) Uani 1 1 d .
C1 C 0.23746(17) 0.94949(15) 0.67361(13) 0.0180(3) Uani 1 1 d .
C2 C 0.29818(19) 0.96877(17) 0.54631(14) 0.0235(3) Uani 1 1 d .
H2 H 0.4024 0.8893 0.5052 0.028 Uiso 1 1 calc R
C3 C 0.2072(2) 1.10369(18) 0.47890(14) 0.0278(3) Uani 1 1 d .
H3 H 0.2498 1.1166 0.3923 0.033 Uiso 1 1 calc R
C4 C 0.0550(2) 1.21864(18) 0.53820(14) 0.0276(3) Uani 1 1 d .
H4 H -0.0068 1.3105 0.4918 0.033 Uiso 1 1 calc R
C5 C -0.00899(19) 1.20187(16) 0.66473(14) 0.0232(3) Uani 1 1 d .
H5 H -0.1151 1.2810 0.7040 0.028 Uiso 1 1 calc R
C6 C 0.08242(17) 1.06903(15) 0.73407(13) 0.0175(3) Uani 1 1 d .
C7 C 0.03323(17) 1.03985(15) 0.87132(12) 0.0156(3) Uani 1 1 d .
C8 C 0.14802(16) 0.89676(15) 0.92156(13) 0.0156(3) Uani 1 1 d .
C9 C 0.11355(17) 0.85825(15) 1.04906(13) 0.0164(3) Uani 1 1 d .
H9 H 0.1902 0.7619 1.0826 0.020 Uiso 1 1 calc R
C10 C 0.54622(17) 0.75690(16) 0.82048(12) 0.0176(3) Uani 1 1 d .
C11 C 0.57002(19) 0.87971(17) 0.85996(13) 0.0229(3) Uani 1 1 d .
H11 H 0.4735 0.9787 0.8742 0.028 Uiso 1 1 calc R
C12 C 0.7312(2) 0.8601(2) 0.87873(15) 0.0318(4) Uani 1 1 d .
H12 H 0.7445 0.9452 0.9053 0.038 Uiso 1 1 calc R
C13 C 0.8725(2) 0.7167(2) 0.85876(16) 0.0369(4) Uani 1 1 d .
H13 H 0.9829 0.7030 0.8726 0.044 Uiso 1 1 calc R
C14 C 0.8540(2) 0.5936(2) 0.81883(17) 0.0373(4) Uani 1 1 d .
H14 H 0.9514 0.4952 0.8045 0.045 Uiso 1 1 calc R
C15 C 0.69199(18) 0.61387(17) 0.79956(15) 0.0268(3) Uani 1 1 d .
H15 H 0.6803 0.5286 0.7716 0.032 Uiso 1 1 calc R
C16 C 0.33846(16) 0.59946(15) 0.75179(13) 0.0167(3) Uani 1 1 d .
C17 C 0.3652(2) 0.48213(17) 0.84515(14) 0.0255(3) Uani 1 1 d .
H17 H 0.3812 0.4993 0.9273 0.031 Uiso 1 1 calc R
C18 C 0.3690(2) 0.34115(18) 0.82078(15) 0.0310(4) Uani 1 1 d .
H18 H 0.3876 0.2632 0.8858 0.037 Uiso 1 1 calc R
C19 C 0.34570(19) 0.31417(17) 0.70149(15) 0.0259(3) Uani 1 1 d .
H19 H 0.3467 0.2184 0.6846 0.031 Uiso 1 1 calc R
C20 C 0.3210(2) 0.42774(18) 0.60741(15) 0.0272(3) Uani 1 1 d .
H20 H 0.3064 0.4093 0.5252 0.033 Uiso 1 1 calc R
C21 C 0.31729(19) 0.56876(16) 0.63216(14) 0.0229(3) Uani 1 1 d .
H21 H 0.3000 0.6457 0.5664 0.027 Uiso 1 1 calc R

loop_
_atom_site_aniso_label
_atom_site_aniso_U_11
_atom_site_aniso_U_22
_atom_site_aniso_U_33
_atom_site_aniso_U_23
_atom_site_aniso_U_13
_atom_site_aniso_U_12
Si1 0.01380(19) 0.01377(18) 0.0168(2) -0.00179(13) 0.00058(13) -0.00502(14)
C1 0.0177(7) 0.0179(6) 0.0183(7) -0.0015(5) -0.0009(5) -0.0083(5)
C2 0.0213(7) 0.0220(7) 0.0216(7) -0.0032(6) 0.0021(6) -0.0061(6)
C3 0.0308(8) 0.0319(8) 0.0169(7) 0.0028(6) 0.0001(6) -0.0123(7)
C4 0.0284(8) 0.0256(8) 0.0235(8) 0.0062(6) -0.0066(6) -0.0074(6)
C5 0.0196(7) 0.0198(7) 0.0243(7) 0.0000(6) -0.0024(6) -0.0038(6)
C6 0.0175(7) 0.0180(6) 0.0178(7) -0.0015(5) -0.0014(5) -0.0087(5)
C7 0.0149(6) 0.0156(6) 0.0178(6) -0.0015(5) -0.0016(5) -0.0080(5)
C8 0.0136(6) 0.0144(6) 0.0188(7) -0.0034(5) -0.0013(5) -0.0061(5)
C9 0.0145(6) 0.0132(6) 0.0205(7) -0.0004(5) -0.0028(5) -0.0050(5)
C10 0.0165(6) 0.0210(7) 0.0153(6) -0.0022(5) 0.0018(5) -0.0093(5)
C11 0.0261(8) 0.0249(7) 0.0196(7) -0.0048(6) 0.0023(6) -0.0141(6)
C12 0.0354(9) 0.0477(10) 0.0256(8) -0.0117(7) 0.0043(7) -0.0311(8)
C13 0.0212(8) 0.0629(12) 0.0333(9) -0.0108(8) 0.0011(7) -0.0246(8)
C14 0.0158(8) 0.0425(10) 0.0478(11) -0.0123(8) -0.0016(7) -0.0068(7)
C15 0.0184(7) 0.0232(7) 0.0372(9) -0.0091(6) -0.0017(6) -0.0069(6)
C16 0.0125(6) 0.0152(6) 0.0198(7) -0.0025(5) 0.0010(5) -0.0048(5)
C17 0.0354(8) 0.0227(7) 0.0200(7) 0.0006(6) -0.0061(6) -0.0136(7)
C18 0.0437(10) 0.0209(7) 0.0284(8) 0.0037(6) -0.0029(7) -0.0159(7)
C19 0.0265(8) 0.0194(7) 0.0318(8) -0.0072(6) 0.0032(6) -0.0117(6)
C20 0.0306(8) 0.0268(8) 0.0257(8) -0.0073(6) -0.0032(6) -0.0131(7)
C21 0.0252(7) 0.0215(7) 0.0216(7) 0.0004(6) -0.0040(6) -0.0098(6)

loop_
_atom_type_symbol
_atom_type_description
_atom_type_scat_dispersion_real
_atom_type_scat_dispersion_imag
_atom_type_scat_source
C C 0.0033 0.0016 'International Tables Vol C Tables 4.2.6.8 and 6.1.1.4'
H H 0.0000 0.0000 'International Tables Vol C Tables 4.2.6.8 and 6.1.1.4'
Si Si 0.0817 0.0704 'International Tables Vol C Tables 4.2.6.8 and 6.1.1.4'

loop_
_geom_angle_atom_site_label_1
_geom_angle_atom_site_label_2
_geom_angle_atom_site_label_3
_geom_angle
_geom_angle_site_symmetry_1
_geom_angle_site_symmetry_3
C1 Si1 C10 112.89(6) . .
C1 Si1 C16 114.90(6) . .
C10 Si1 C16 109.32(6) . .
C1 Si1 C8 91.66(6) . .
C10 Si1 C8 113.67(6) . .
C16 Si1 C8 113.62(6) . .
C2 C1 C6 119.27(13) . .
C2 C1 Si1 131.27(11) . .
C6 C1 Si1 109.43(10) . .
C3 C2 C1 120.46(13) . .
C3 C2 H2 119.8 . .
C1 C2 H2 119.8 . .
C4 C3 C2 119.83(13) . .
C4 C3 H3 120.1 . .
C2 C3 H3 120.1 . .
C3 C4 C5 120.87(14) . .
C3 C4 H4 119.6 . .
C5 C4 H4 119.6 . .
C4 C5 C6 119.93(13) . .
C4 C5 H5 120.0 . .
C6 C5 H5 120.0 . .
C5 C6 C1 119.62(12) . .
C5 C6 C7 125.43(12) . .
C1 C6 C7 114.94(12) . .
C9 C7 C8 119.63(12) 2_577 .
C9 C7 C6 125.18(12) 2_577 .
C8 C7 C6 115.19(11) . .
C9 C8 C7 119.70(12) . .
C9 C8 Si1 131.52(10) . .
C7 C8 Si1 108.77(9) . .
C8 C9 C7 120.66(12) . 2_577
C8 C9 H9 119.7 . .
C7 C9 H9 119.7 2_577 .
C15 C10 C11 117.31(13) . .
C15 C10 Si1 122.26(11) . .
C11 C10 Si1 120.37(10) . .
C12 C11 C10 121.41(14) . .
C12 C11 H11 119.3 . .
C10 C11 H11 119.3 . .
C13 C12 C11 119.94(15) . .
C13 C12 H12 120.0 . .
C11 C12 H12 120.0 . .
C14 C13 C12 120.17(15) . .
C14 C13 H13 119.9 . .
C12 C13 H13 119.9 . .
C13 C14 C15 119.74(15) . .
C13 C14 H14 120.1 . .
C15 C14 H14 120.1 . .
C14 C15 C10 121.43(14) . .
C14 C15 H15 119.3 . .
C10 C15 H15 119.3 . .
C21 C16 C17 117.30(13) . .
C21 C16 Si1 122.74(10) . .
C17 C16 Si1 119.95(10) . .
C18 C17 C16 121.63(14) . .
C18 C17 H17 119.2 . .
C16 C17 H17 119.2 . .
C19 C18 C17 119.95(14) . .
C19 C18 H18 120.0 . .
C17 C18 H18 120.0 . .
C20 C19 C18 119.42(14) . .
C20 C19 H19 120.3 . .
C18 C19 H19 120.3 . .
C19 C20 C21 120.47(14) . .
C19 C20 H20 119.8 . .
C21 C20 H20 119.8 . .
C20 C21 C16 121.23(13) . .
C20 C21 H21 119.4 . .
C16 C21 H21 119.4 . .

loop_
_geom_bond_atom_site_label_1
_geom_bond_atom_site_label_2
_geom_bond_distance
_geom_bond_site_symmetry_2
Si1 C1 1.8630(14) .
Si1 C10 1.8648(14) .
Si1 C16 1.8650(14) .
Si1 C8 1.8804(14) .
C1 C2 1.392(2) .
C1 C6 1.4153(18) .
C2 C3 1.392(2) .
C2 H2 0.9500 .
C3 C4 1.380(2) .
C3 H3 0.9500 .
C4 C5 1.388(2) .
C4 H4 0.9500 .
C5 C6 1.3915(19) .
C5 H5 0.9500 .
C6 C7 1.4857(18) .
C7 C9 1.4018(18) 2_577
C7 C8 1.4156(17) .
C8 C9 1.3899(18) .
C9 C7 1.4018(18) 2_577
C9 H9 0.9500 .
C10 C15 1.3966(19) .
C10 C11 1.398(2) .
C11 C12 1.384(2) .
C11 H11 0.9500 .
C12 C13 1.381(2) .
C12 H12 0.9500 .
C13 C14 1.377(2) .
C13 H13 0.9500 .
C14 C15 1.391(2) .
C14 H14 0.9500 .
C15 H15 0.9500 .
C16 C21 1.3946(19) .
C16 C17 1.3978(19) .
C17 C18 1.387(2) .
C17 H17 0.9500 .
C18 C19 1.386(2) .
C18 H18 0.9500 .
C19 C20 1.380(2) .
C19 H19 0.9500 .
C20 C21 1.389(2) .
C20 H20 0.9500 .
C21 H21 0.9500 .

loop_
_geom_torsion_atom_site_label_1
_geom_torsion_atom_site_label_2
_geom_torsion_atom_site_label_3
_geom_torsion_atom_site_label_4
_geom_torsion
_geom_torsion_site_symmetry_1
_geom_torsion_site_symmetry_4
C10 Si1 C1 C2 60.42(16) . .
C16 Si1 C1 C2 -65.87(16) . .
C8 Si1 C1 C2 177.05(15) . .
C10 Si1 C1 C6 -117.57(10) . .
C16 Si1 C1 C6 116.14(10) . .
C8 Si1 C1 C6 -0.95(10) . .
C6 C1 C2 C3 -0.3(2) . .
Si1 C1 C2 C3 -178.13(12) . .
C1 C2 C3 C4 -0.6(2) . .
C2 C3 C4 C5 0.1(2) . .
C3 C4 C5 C6 1.2(2) . .
C4 C5 C6 C1 -2.0(2) . .
C4 C5 C6 C7 176.87(14) . .
C2 C1 C6 C5 1.6(2) . .
Si1 C1 C6 C5 179.87(11) . .
C2 C1 C6 C7 -177.43(13) . .
Si1 C1 C6 C7 0.84(15) . .
C5 C6 C7 C9 0.5(2) . 2_577
C1 C6 C7 C9 179.45(13) . 2_577
C5 C6 C7 C8 -179.17(13) . .
C1 C6 C7 C8 -0.20(18) . .
C9 C7 C8 C9 0.4(2) 2_577 .
C6 C7 C8 C9 -179.92(12) . .
C9 C7 C8 Si1 179.79(10) 2_577 .
C6 C7 C8 Si1 -0.53(14) . .
C1 Si1 C8 C9 -179.87(13) . .
C10 Si1 C8 C9 -63.93(15) . .
C16 Si1 C8 C9 61.94(14) . .
C1 Si1 C8 C7 0.83(10) . .
C10 Si1 C8 C7 116.78(10) . .
C16 Si1 C8 C7 -117.35(10) . .
C7 C8 C9 C7 -0.4(2) . 2_577
Si1 C8 C9 C7 -179.64(10) . 2_577
C1 Si1 C10 C15 -122.08(12) . .
C16 Si1 C10 C15 7.13(14) . .
C8 Si1 C10 C15 135.25(12) . .
C1 Si1 C10 C11 55.08(13) . .
C16 Si1 C10 C11 -175.70(11) . .
C8 Si1 C10 C11 -47.58(13) . .
C15 C10 C11 C12 -0.6(2) . .
Si1 C10 C11 C12 -177.88(11) . .
C10 C11 C12 C13 -0.2(2) . .
C11 C12 C13 C14 0.7(3) . .
C12 C13 C14 C15 -0.5(3) . .
C13 C14 C15 C10 -0.3(3) . .
C11 C10 C15 C14 0.8(2) . .
Si1 C10 C15 C14 178.09(13) . .
C1 Si1 C16 C21 14.12(14) . .
C10 Si1 C16 C21 -113.98(12) . .
C8 Si1 C16 C21 117.87(12) . .
C1 Si1 C16 C17 -164.91(11) . .
C10 Si1 C16 C17 66.99(13) . .
C8 Si1 C16 C17 -61.16(13) . .
C21 C16 C17 C18 -0.6(2) . .
Si1 C16 C17 C18 178.47(12) . .
C16 C17 C18 C19 -0.1(2) . .
C17 C18 C19 C20 0.8(2) . .
C18 C19 C20 C21 -0.8(2) . .
C19 C20 C21 C16 0.1(2) . .
C17 C16 C21 C20 0.6(2) . .
Si1 C16 C21 C20 -178.43(11) . .
